data_1543948
loop_
_publ_author_name
'Cao, Jian-Jun'
'Tan, Cai-Ping'
'Chen, Mu-He'
'Wu, Na'
'Yao, De-Yang'
'Liu, Xing-Guo'
'Ji, Liang-Nian'
'Mao, Zong-Wan'

_publ_section_title
;
 Targeting cancer cell metabolism with mitochondria-immobilized
 phosphorescent cyclometalated iridium(iii) complexes
;
_journal_issue 1
_journal_name_full 'Chem. Sci.'
_journal_page_first 631
_journal_paper_doi 10.1039/C6SC02901A
_journal_volume 8
_journal_year 2017
_chemical_formula_moiety 'C34 H24 F4 Ir N4 O2, F6 P, C H2 Cl2'
_chemical_formula_sum 'C35 H26 Cl2 F10 Ir N4 O2 P'
_chemical_formula_weight 1018.67
_space_group_crystal_system monoclinic
_space_group_IT_number 14
_space_group_name_Hall '-P 2ybc'
_space_group_name_H-M_alt 'P 1 21/c 1'
_symmetry_space_group_name_Hall '-P 2ybc'
_symmetry_space_group_name_H-M 'P 1 21/c 1'
_atom_sites_solution_hydrogens mixed
_audit_creation_method SHELXL-2014/7
_audit_update_record
;
2016-02-06 deposited with the CCDC.
2016-08-22 downloaded from the CCDC.
;
_cell_angle_alpha 90
_cell_angle_beta 104.761(2)
_cell_angle_gamma 90
_cell_formula_units_Z 4
_cell_length_a 9.39650(10)
_cell_length_b 39.4086(6)
_cell_length_c 9.8195(2)
_cell_measurement_temperature 293(2)
_cell_volume 3516.18(10)
_computing_cell_refinement 'CrysAlisPro, Agilent Technologies'
_computing_data_collection 'CrysAlisPro, Agilent Technologies'
_computing_data_reduction 'CrysAlisPro, Agilent Technologies'
_computing_molecular_graphics 'SHELXL-2014/7 (Sheldrick, 2014)'
_computing_publication_material 'SHELXL-2014/7 (Sheldrick, 2014)'
_computing_structure_refinement 'SHELXL-2014/7 (Sheldrick, 2014)'
_computing_structure_solution 'SHELXL-2014/7 (Sheldrick, 2014)'
_diffrn_ambient_temperature 293(2)
_diffrn_measured_fraction_theta_full 0.999
_diffrn_measured_fraction_theta_max 0.898
_diffrn_measurement_device_type 'CrysAlisPro, Agilent Technologies'
_diffrn_radiation_type MoK\a
_diffrn_radiation_wavelength 0.71073
_diffrn_reflns_av_R_equivalents 0.0360
_diffrn_reflns_av_unetI/netI 0.0349
_diffrn_reflns_Laue_measured_fraction_full 0.999
_diffrn_reflns_Laue_measured_fraction_max 0.898
_diffrn_reflns_limit_h_max 12
_diffrn_reflns_limit_h_min -12
_diffrn_reflns_limit_k_max 52
_diffrn_reflns_limit_k_min -53
_diffrn_reflns_limit_l_max 13
_diffrn_reflns_limit_l_min -10
_diffrn_reflns_number 38075
_diffrn_reflns_point_group_measured_fraction_full 0.999
_diffrn_reflns_point_group_measured_fraction_max 0.898
_diffrn_reflns_theta_full 25.242
_diffrn_reflns_theta_max 29.464
_diffrn_reflns_theta_min 2.468
_exptl_absorpt_coefficient_mu 4.089
_exptl_absorpt_correction_T_max 0.638
_exptl_absorpt_correction_T_min 0.423
_exptl_absorpt_correction_type multi-scan
_exptl_absorpt_process_details 'Sadabs (Sheldrick,1996)'
_exptl_crystal_density_diffrn 1.924
_exptl_crystal_description block
_exptl_crystal_F_000 1984
_exptl_crystal_size_max 0.220
_exptl_crystal_size_mid 0.190
_exptl_crystal_size_min 0.110
_refine_diff_density_max 0.932
_refine_diff_density_min -0.671
_refine_diff_density_rms 0.103
_refine_ls_extinction_method none
_refine_ls_goodness_of_fit_ref 1.136
_refine_ls_hydrogen_treatment constr
_refine_ls_matrix_type full
_refine_ls_number_parameters 496
_refine_ls_number_reflns 8750
_refine_ls_number_restraints 0
_refine_ls_restrained_S_all 1.136
_refine_ls_R_factor_all 0.0325
_refine_ls_R_factor_gt 0.0264
_refine_ls_shift/su_max 0.002
_refine_ls_shift/su_mean 0.000
_refine_ls_structure_factor_coef Fsqd
_refine_ls_weighting_details 'w=1/[\s^2^(Fo^2^)+(0.0071P)^2^+4.2133P] where P=(Fo^2^+2Fc^2^)/3'
_refine_ls_weighting_scheme calc
_refine_ls_wR_factor_gt 0.0459
_refine_ls_wR_factor_ref 0.0476
_reflns_Friedel_coverage 0.000
_reflns_number_gt 7905
_reflns_number_total 8750
_reflns_threshold_expression 'I > 2\s(I)'
_cod_data_source_file c6sc02901a2.cif
_cod_data_source_block a
_cod_depositor_comments 'Adding full bibliography for 1543947--1543949.cif.'
_cod_database_code 1543948
_shelx_shelxl_version_number 2014/7
_shelx_space_group_comment
;
The symmetry employed for this shelxl refinement is uniquely defined
by the following loop, which should always be used as a source of
symmetry information in preference to the above space-group names.
They are only intended as comments.
;
_shelx_estimated_absorpt_t_min 0.467
_shelx_estimated_absorpt_t_max 0.662

loop_
_space_group_symop_operation_xyz
'x, y, z'
'-x, y+1/2, -z+1/2'
'-x, -y, -z'
'x, -y-1/2, z-1/2'

loop_
_atom_site_label
_atom_site_type_symbol
_atom_site_fract_x
_atom_site_fract_y
_atom_site_fract_z
_atom_site_U_iso_or_equiv
_atom_site_adp_type
_atom_site_occupancy
_atom_site_site_symmetry_order
_atom_site_calc_flag
_atom_site_refinement_flags_posn
_atom_site_refinement_flags_adp
Ir1 Ir 0.51759(2) 0.10890(2) 0.67464(2) 0.01125(3) Uani 1 1 d . .
Cl1 Cl 0.03654(10) 0.10830(2) -0.04960(10) 0.0405(2) Uani 1 1 d . .
Cl2 Cl 0.32666(10) 0.08469(3) 0.10349(10) 0.0446(2) Uani 1 1 d . .
P1 P 0.77351(9) 0.19097(2) 0.21629(9) 0.02317(18) Uani 1 1 d . .
F1 F 0.5956(2) 0.01888(4) 0.28312(19) 0.0310(4) Uani 1 1 d . .
F2 F 0.7866(2) -0.00983(4) 0.7554(2) 0.0295(4) Uani 1 1 d . .
F3 F 0.12239(19) 0.02320(4) 0.8102(2) 0.0290(4) Uani 1 1 d . .
F4 F -0.03337(18) 0.08695(5) 0.3993(2) 0.0311(4) Uani 1 1 d . .
F5 F 0.9291(2) 0.20825(6) 0.2955(2) 0.0450(6) Uani 1 1 d . .
F6 F 0.62087(19) 0.17393(5) 0.1390(2) 0.0306(4) Uani 1 1 d . .
F7 F 0.7355(2) 0.22351(5) 0.1179(2) 0.0444(6) Uani 1 1 d . .
F8 F 0.6993(2) 0.20838(6) 0.3280(2) 0.0486(6) Uani 1 1 d . .
F9 F 0.8143(2) 0.15887(5) 0.3170(2) 0.0433(5) Uani 1 1 d . .
F10 F 0.8500(2) 0.17371(6) 0.1073(2) 0.0451(5) Uani 1 1 d . .
N1 N 0.6281(2) 0.08630(6) 0.8584(2) 0.0135(5) Uani 1 1 d . .
N2 N 0.3988(2) 0.12900(6) 0.4868(2) 0.0139(5) Uani 1 1 d . .
N3 N 0.4594(2) 0.15340(5) 0.7706(2) 0.0126(5) Uani 1 1 d . .
N4 N 0.6998(2) 0.14143(5) 0.6859(2) 0.0126(5) Uani 1 1 d . .
O1 O 0.2928(3) 0.23904(6) 1.0634(3) 0.0392(6) Uani 1 1 d . .
H1A H 0.2368 0.2559 1.0652 0.047 Uiso 1 1 d R U
O2 O 1.1121(2) 0.20652(5) 0.5709(2) 0.0264(5) Uani 1 1 d . .
H2B H 1.0673 0.2060 0.4841 0.032 Uiso 1 1 d R U
C1 C 0.5906(3) 0.06689(6) 0.5968(3) 0.0129(5) Uani 1 1 d . .
C2 C 0.5699(3) 0.05826(7) 0.4558(3) 0.0179(6) Uani 1 1 d . .
H2A H 0.5222 0.0732 0.3854 0.022 Uiso 1 1 calc R U
C3 C 0.6210(3) 0.02734(7) 0.4210(3) 0.0202(6) Uani 1 1 d . .
C4 C 0.6933(3) 0.00419(7) 0.5197(3) 0.0193(6) Uani 1 1 d . .
H4A H 0.7262 -0.0165 0.4935 0.023 Uiso 1 1 calc R U
C5 C 0.7144(3) 0.01313(7) 0.6582(3) 0.0184(6) Uani 1 1 d . .
C6 C 0.6665(3) 0.04387(7) 0.7016(3) 0.0150(6) Uani 1 1 d . .
C7 C 0.6886(3) 0.05513(7) 0.8479(3) 0.0162(6) Uani 1 1 d . .
C8 C 0.7633(3) 0.03811(8) 0.9695(3) 0.0227(7) Uani 1 1 d . .
H8A H 0.8028 0.0167 0.9629 0.027 Uiso 1 1 calc R U
C9 C 0.7787(3) 0.05296(8) 1.0996(3) 0.0252(7) Uani 1 1 d . .
H9A H 0.8279 0.0416 1.1810 0.030 Uiso 1 1 calc R U
C10 C 0.7206(3) 0.08478(8) 1.1085(3) 0.0231(7) Uani 1 1 d . .
H10A H 0.7318 0.0953 1.1953 0.028 Uiso 1 1 calc R U
C11 C 0.6460(3) 0.10054(7) 0.9866(3) 0.0171(6) Uani 1 1 d . .
H11A H 0.6060 0.1219 0.9926 0.021 Uiso 1 1 calc R U
C12 C 0.3256(3) 0.08432(6) 0.6562(3) 0.0114(5) Uani 1 1 d . .
C13 C 0.2934(3) 0.05991(7) 0.7475(3) 0.0163(6) Uani 1 1 d . .
H13A H 0.3653 0.0528 0.8261 0.020 Uiso 1 1 calc R U
C14 C 0.1540(3) 0.04665(7) 0.7192(3) 0.0194(6) Uani 1 1 d . .
C15 C 0.0422(3) 0.05492(7) 0.6032(3) 0.0201(6) Uani 1 1 d . .
H15A H -0.0503 0.0449 0.5860 0.024 Uiso 1 1 calc R U
C16 C 0.0760(3) 0.07879(7) 0.5147(3) 0.0187(6) Uani 1 1 d . .
C17 C 0.2129(3) 0.09436(7) 0.5373(3) 0.0142(6) Uani 1 1 d . .
C18 C 0.2527(3) 0.12071(7) 0.4476(3) 0.0150(6) Uani 1 1 d . .
C19 C 0.1592(3) 0.13746(7) 0.3354(3) 0.0208(6) Uani 1 1 d . .
H19A H 0.0594 0.1323 0.3105 0.025 Uiso 1 1 calc R U
C20 C 0.2132(3) 0.16175(8) 0.2605(3) 0.0234(7) Uani 1 1 d . .
H20A H 0.1501 0.1734 0.1869 0.028 Uiso 1 1 calc R U
C21 C 0.3620(3) 0.16852(7) 0.2965(3) 0.0214(6) Uani 1 1 d . .
H21A H 0.4017 0.1841 0.2451 0.026 Uiso 1 1 calc R U
C22 C 0.4505(3) 0.15190(7) 0.4096(3) 0.0184(6) Uani 1 1 d . .
H22A H 0.5508 0.1567 0.4340 0.022 Uiso 1 1 calc R U
C23 C 0.3437(3) 0.15619(7) 0.8261(3) 0.0157(6) Uani 1 1 d . .
H23A H 0.2808 0.1377 0.8205 0.019 Uiso 1 1 calc R U
C24 C 0.3142(3) 0.18539(7) 0.8911(3) 0.0178(6) Uani 1 1 d . .
H24A H 0.2346 0.1863 0.9310 0.021 Uiso 1 1 calc R U
C25 C 0.4049(3) 0.21346(7) 0.8963(3) 0.0167(6) Uani 1 1 d . .
C26 C 0.5230(3) 0.21085(7) 0.8364(3) 0.0159(6) Uani 1 1 d . .
H26A H 0.5838 0.2295 0.8363 0.019 Uiso 1 1 calc R U
C27 C 0.5507(3) 0.18060(6) 0.7769(3) 0.0127(5) Uani 1 1 d . .
C28 C 0.3784(3) 0.24567(8) 0.9680(4) 0.0265(7) Uani 1 1 d . .
H28A H 0.4718 0.2555 1.0179 0.032 Uiso 1 1 calc R U
H28B H 0.3279 0.2619 0.8981 0.032 Uiso 1 1 calc R U
C29 C 0.8200(3) 0.13344(7) 0.6434(3) 0.0160(6) Uani 1 1 d . .
H29A H 0.8332 0.1110 0.6197 0.019 Uiso 1 1 calc R U
C30 C 0.9252(3) 0.15711(7) 0.6333(3) 0.0183(6) Uani 1 1 d . .
H30A H 1.0081 0.1505 0.6045 0.022 Uiso 1 1 calc R U
C31 C 0.9063(3) 0.19065(7) 0.6663(3) 0.0162(6) Uani 1 1 d . .
C32 C 0.7847(3) 0.19879(7) 0.7161(3) 0.0164(6) Uani 1 1 d . .
H32A H 0.7714 0.2209 0.7432 0.020 Uiso 1 1 calc R U
C33 C 0.6836(3) 0.17407(7) 0.7254(3) 0.0138(5) Uani 1 1 d . .
C34 C 1.0099(3) 0.21822(8) 0.6454(4) 0.0237(7) Uani 1 1 d . .
H34A H 0.9531 0.2368 0.5936 0.028 Uiso 1 1 calc R U
H34B H 1.0634 0.2268 0.7366 0.028 Uiso 1 1 calc R U
C35 C 0.1351(4) 0.07798(9) 0.0691(4) 0.0351(8) Uani 1 1 d . .
H35A H 0.1116 0.0555 0.0301 0.042 Uiso 1 1 calc R U
H35B H 0.1055 0.0792 0.1567 0.042 Uiso 1 1 calc R U

loop_
_atom_site_aniso_label
_atom_site_aniso_U_11
_atom_site_aniso_U_22
_atom_site_aniso_U_33
_atom_site_aniso_U_23
_atom_site_aniso_U_13
_atom_site_aniso_U_12
Ir1 0.01167(5) 0.00963(5) 0.01294(6) -0.00032(4) 0.00404(4) -0.00085(4)
Cl1 0.0324(4) 0.0455(5) 0.0409(5) 0.0097(4) 0.0043(4) 0.0062(4)
Cl2 0.0329(5) 0.0661(7) 0.0317(5) -0.0008(5) 0.0024(4) 0.0098(5)
P1 0.0227(4) 0.0219(4) 0.0231(4) -0.0013(3) 0.0023(3) 0.0024(3)
F1 0.0465(12) 0.0271(10) 0.0228(10) -0.0091(8) 0.0152(9) -0.0007(9)
F2 0.0383(11) 0.0157(9) 0.0327(11) 0.0041(8) 0.0058(9) 0.0104(8)
F3 0.0305(10) 0.0243(10) 0.0352(11) 0.0094(8) 0.0142(9) -0.0079(8)
F4 0.0168(9) 0.0392(11) 0.0309(11) 0.0063(9) -0.0054(8) -0.0061(8)
F5 0.0315(11) 0.0533(14) 0.0410(13) -0.0025(10) -0.0078(10) -0.0115(10)
F6 0.0254(9) 0.0288(10) 0.0347(11) -0.0025(8) 0.0025(8) -0.0030(8)
F7 0.0531(13) 0.0240(11) 0.0430(13) 0.0076(9) -0.0121(10) -0.0083(9)
F8 0.0507(13) 0.0528(14) 0.0440(14) -0.0219(11) 0.0152(11) 0.0084(11)
F9 0.0489(13) 0.0367(12) 0.0389(13) 0.0119(10) 0.0011(10) 0.0082(10)
F10 0.0409(12) 0.0550(14) 0.0454(14) -0.0141(11) 0.0222(11) 0.0002(11)
N1 0.0114(11) 0.0127(11) 0.0162(12) 0.0029(9) 0.0031(9) -0.0011(9)
N2 0.0148(11) 0.0123(11) 0.0146(12) 0.0007(9) 0.0039(10) 0.0016(9)
N3 0.0135(11) 0.0112(11) 0.0136(12) -0.0003(9) 0.0040(9) -0.0006(9)
N4 0.0127(11) 0.0117(11) 0.0133(12) 0.0000(9) 0.0032(9) -0.0004(9)
O1 0.0576(16) 0.0223(12) 0.0514(17) -0.0003(11) 0.0391(14) 0.0126(12)
O2 0.0196(11) 0.0329(13) 0.0302(13) -0.0006(10) 0.0125(10) -0.0070(9)
C1 0.0101(12) 0.0094(12) 0.0204(15) -0.0024(11) 0.0061(11) -0.0037(10)
C2 0.0191(14) 0.0176(14) 0.0184(15) -0.0007(12) 0.0072(12) -0.0014(12)
C3 0.0224(15) 0.0211(15) 0.0207(16) -0.0068(12) 0.0119(13) -0.0072(13)
C4 0.0211(15) 0.0113(14) 0.0294(17) -0.0063(12) 0.0138(13) -0.0030(12)
C5 0.0159(14) 0.0147(14) 0.0251(17) 0.0018(12) 0.0062(12) -0.0002(11)
C6 0.0146(13) 0.0111(13) 0.0197(15) -0.0010(11) 0.0049(12) -0.0035(11)
C7 0.0140(13) 0.0137(14) 0.0225(16) 0.0008(12) 0.0073(12) -0.0027(11)
C8 0.0261(16) 0.0166(15) 0.0230(17) 0.0027(12) 0.0020(13) 0.0019(13)
C9 0.0270(16) 0.0259(17) 0.0193(16) 0.0062(13) -0.0004(13) 0.0008(14)
C10 0.0256(16) 0.0252(16) 0.0172(16) -0.0030(13) 0.0033(13) -0.0011(13)
C11 0.0195(14) 0.0150(14) 0.0165(15) -0.0014(11) 0.0038(12) -0.0005(11)
C12 0.0132(13) 0.0074(12) 0.0147(14) -0.0043(10) 0.0053(11) -0.0015(10)
C13 0.0168(14) 0.0159(14) 0.0165(15) -0.0012(11) 0.0047(12) -0.0004(11)
C14 0.0261(16) 0.0132(14) 0.0229(16) 0.0008(12) 0.0136(13) -0.0033(12)
C15 0.0150(14) 0.0177(15) 0.0288(17) -0.0054(13) 0.0078(13) -0.0038(12)
C16 0.0140(14) 0.0181(15) 0.0218(16) -0.0032(12) 0.0006(12) 0.0011(12)
C17 0.0151(13) 0.0115(13) 0.0159(14) -0.0020(11) 0.0040(11) 0.0007(11)
C18 0.0152(13) 0.0132(13) 0.0171(15) -0.0017(11) 0.0049(11) 0.0028(11)
C19 0.0167(14) 0.0238(16) 0.0214(16) 0.0018(13) 0.0041(12) 0.0029(12)
C20 0.0283(16) 0.0223(16) 0.0186(16) 0.0058(13) 0.0043(13) 0.0079(13)
C21 0.0276(16) 0.0188(15) 0.0198(16) 0.0063(12) 0.0097(13) 0.0023(13)
C22 0.0203(14) 0.0172(14) 0.0176(15) -0.0006(12) 0.0049(12) -0.0035(12)
C23 0.0148(13) 0.0151(14) 0.0181(15) 0.0015(11) 0.0061(11) -0.0005(11)
C24 0.0163(14) 0.0182(14) 0.0210(16) 0.0009(12) 0.0086(12) 0.0038(12)
C25 0.0184(14) 0.0151(14) 0.0171(15) 0.0007(11) 0.0056(12) 0.0063(12)
C26 0.0183(14) 0.0115(13) 0.0181(15) 0.0018(11) 0.0050(12) -0.0007(11)
C27 0.0141(13) 0.0102(13) 0.0139(14) 0.0041(10) 0.0038(11) 0.0014(10)
C28 0.0263(17) 0.0194(16) 0.037(2) -0.0055(14) 0.0145(15) 0.0052(13)
C29 0.0175(14) 0.0145(14) 0.0169(15) -0.0003(11) 0.0057(12) 0.0016(11)
C30 0.0146(14) 0.0203(15) 0.0211(16) 0.0012(12) 0.0063(12) 0.0002(12)
C31 0.0132(13) 0.0171(14) 0.0179(15) 0.0033(11) 0.0030(11) -0.0024(11)
C32 0.0182(14) 0.0115(13) 0.0200(15) -0.0004(11) 0.0056(12) -0.0017(11)
C33 0.0157(13) 0.0130(13) 0.0122(14) -0.0006(11) 0.0028(11) -0.0003(11)
C34 0.0177(15) 0.0218(15) 0.0347(19) -0.0007(13) 0.0125(14) -0.0026(13)
C35 0.0362(19) 0.037(2) 0.031(2) 0.0022(16) 0.0069(16) -0.0013(16)

loop_
_atom_type_symbol
_atom_type_description
_atom_type_scat_dispersion_real
_atom_type_scat_dispersion_imag
_atom_type_scat_source
C C 0.0033 0.0016 'International Tables Vol C Tables 4.2.6.8 and 6.1.1.4'
H H 0.0000 0.0000 'International Tables Vol C Tables 4.2.6.8 and 6.1.1.4'
Cl Cl 0.1484 0.1585 'International Tables Vol C Tables 4.2.6.8 and 6.1.1.4'
F F 0.0171 0.0103 'International Tables Vol C Tables 4.2.6.8 and 6.1.1.4'
Ir Ir -1.4442 7.9887 'International Tables Vol C Tables 4.2.6.8 and 6.1.1.4'
N N 0.0061 0.0033 'International Tables Vol C Tables 4.2.6.8 and 6.1.1.4'
O O 0.0106 0.0060 'International Tables Vol C Tables 4.2.6.8 and 6.1.1.4'
P P 0.1023 0.0942 'International Tables Vol C Tables 4.2.6.8 and 6.1.1.4'

loop_
_geom_angle_atom_site_label_1
_geom_angle_atom_site_label_2
_geom_angle_atom_site_label_3
_geom_angle
C12 Ir1 C1 87.40(10)
C12 Ir1 N1 96.42(10)
C1 Ir1 N1 80.30(10)
C12 Ir1 N2 80.53(10)
C1 Ir1 N2 97.80(10)
N1 Ir1 N2 176.51(9)
C12 Ir1 N4 171.32(9)
C1 Ir1 N4 99.69(9)
N1 Ir1 N4 89.74(8)
N2 Ir1 N4 93.47(9)
C12 Ir1 N3 96.36(9)
C1 Ir1 N3 174.79(10)
N1 Ir1 N3 95.66(9)
N2 Ir1 N3 86.41(9)
N4 Ir1 N3 76.90(8)
F10 P1 F7 90.35(13)
F10 P1 F6 90.30(11)
F7 P1 F6 90.87(11)
F10 P1 F9 89.97(12)
F7 P1 F9 178.74(12)
F6 P1 F9 90.35(11)
F10 P1 F8 179.00(13)
F7 P1 F8 90.05(13)
F6 P1 F8 90.61(11)
F9 P1 F8 89.62(12)
F10 P1 F5 89.74(12)
F7 P1 F5 89.31(11)
F6 P1 F5 179.82(14)
F9 P1 F5 89.48(12)
F8 P1 F5 89.35(12)
C11 N1 C7 119.3(2)
C11 N1 Ir1 123.85(18)
C7 N1 Ir1 116.88(19)
C22 N2 C18 118.8(2)
C22 N2 Ir1 124.90(19)
C18 N2 Ir1 115.94(18)
C23 N3 C27 118.9(2)
C23 N3 Ir1 125.08(18)
C27 N3 Ir1 116.00(17)
C29 N4 C33 118.4(2)
C29 N4 Ir1 125.20(18)
C33 N4 Ir1 115.99(17)
C28 O1 H1A 109.3
C34 O2 H2B 107.3
C2 C1 C6 118.8(2)
C2 C1 Ir1 127.2(2)
C6 C1 Ir1 114.0(2)
C3 C2 C1 119.5(3)
C3 C2 H2A 120.3
C1 C2 H2A 120.3
F1 C3 C4 118.0(3)
F1 C3 C2 118.7(3)
C4 C3 C2 123.3(3)
C5 C4 C3 116.7(3)
C5 C4 H4A 121.7
C3 C4 H4A 121.7
F2 C5 C4 116.4(2)
F2 C5 C6 120.2(3)
C4 C5 C6 123.4(3)
C5 C6 C1 118.3(3)
C5 C6 C7 125.8(3)
C1 C6 C7 115.9(2)
N1 C7 C8 119.7(3)
N1 C7 C6 112.8(2)
C8 C7 C6 127.5(3)
C9 C8 C7 120.1(3)
C9 C8 H8A 120.0
C7 C8 H8A 120.0
C10 C9 C8 119.6(3)
C10 C9 H9A 120.2
C8 C9 H9A 120.2
C11 C10 C9 118.6(3)
C11 C10 H10A 120.7
C9 C10 H10A 120.7
N1 C11 C10 122.7(3)
N1 C11 H11A 118.7
C10 C11 H11A 118.7
C13 C12 C17 118.8(2)
C13 C12 Ir1 127.4(2)
C17 C12 Ir1 113.80(19)
C14 C13 C12 118.9(3)
C14 C13 H13A 120.6
C12 C13 H13A 120.6
F3 C14 C13 118.6(3)
F3 C14 C15 116.9(3)
C13 C14 C15 124.4(3)
C16 C15 C14 115.8(3)
C16 C15 H15A 122.1
C14 C15 H15A 122.1
F4 C16 C15 116.3(2)
F4 C16 C17 120.0(3)
C15 C16 C17 123.7(3)
C16 C17 C12 118.3(3)
C16 C17 C18 125.6(3)
C12 C17 C18 116.1(2)
N2 C18 C19 119.8(3)
N2 C18 C17 113.0(2)
C19 C18 C17 127.2(3)
C20 C19 C18 120.6(3)
C20 C19 H19A 119.7
C18 C19 H19A 119.7
C21 C20 C19 118.9(3)
C21 C20 H20A 120.5
C19 C20 H20A 120.5
C22 C21 C20 118.8(3)
C22 C21 H21A 120.6
C20 C21 H21A 120.6
N2 C22 C21 123.0(3)
N2 C22 H22A 118.5
C21 C22 H22A 118.5
N3 C23 C24 122.5(3)
N3 C23 H23A 118.8
C24 C23 H23A 118.8
C23 C24 C25 119.2(3)
C23 C24 H24A 120.4
C25 C24 H24A 120.4
C26 C25 C24 118.4(3)
C26 C25 C28 120.5(3)
C24 C25 C28 121.1(3)
C27 C26 C25 120.1(3)
C27 C26 H26A 120.0
C25 C26 H26A 120.0
N3 C27 C26 120.9(2)
N3 C27 C33 115.0(2)
C26 C27 C33 124.0(2)
O1 C28 C25 110.3(2)
O1 C28 H28A 109.6
C25 C28 H28A 109.6
O1 C28 H28B 109.6
C25 C28 H28B 109.6
H28A C28 H28B 108.1
N4 C29 C30 122.7(3)
N4 C29 H29A 118.6
C30 C29 H29A 118.6
C29 C30 C31 119.4(3)
C29 C30 H30A 120.3
C31 C30 H30A 120.3
C30 C31 C32 118.0(2)
C30 C31 C34 122.1(3)
C32 C31 C34 119.9(3)
C33 C32 C31 120.1(3)
C33 C32 H32A 119.9
C31 C32 H32A 119.9
N4 C33 C32 121.2(2)
N4 C33 C27 115.2(2)
C32 C33 C27 123.6(2)
O2 C34 C31 112.4(2)
O2 C34 H34A 109.1
C31 C34 H34A 109.1
O2 C34 H34B 109.1
C31 C34 H34B 109.1
H34A C34 H34B 107.9
Cl1 C35 Cl2 111.37(19)
Cl1 C35 H35A 109.4
Cl2 C35 H35A 109.4
Cl1 C35 H35B 109.4
Cl2 C35 H35B 109.4
H35A C35 H35B 108.0

loop_
_geom_bond_atom_site_label_1
_geom_bond_atom_site_label_2
_geom_bond_distance
Ir1 C12 2.015(3)
Ir1 C1 2.015(3)
Ir1 N1 2.043(2)
Ir1 N2 2.056(2)
Ir1 N4 2.119(2)
Ir1 N3 2.127(2)
Cl1 C35 1.759(4)
Cl2 C35 1.764(3)
P1 F10 1.586(2)
P1 F7 1.590(2)
P1 F6 1.5905(19)
P1 F9 1.591(2)
P1 F8 1.597(2)
P1 F5 1.621(2)
F1 C3 1.355(3)
F2 C5 1.364(3)
F3 C14 1.369(3)
F4 C16 1.360(3)
N1 C11 1.349(4)
N1 C7 1.368(3)
N2 C22 1.347(3)
N2 C18 1.368(3)
N3 C23 1.339(3)
N3 C27 1.364(3)
N4 C29 1.337(3)
N4 C33 1.363(3)
O1 C28 1.406(4)
O1 H1A 0.8499
O2 C34 1.424(3)
O2 H2B 0.8500
C1 C2 1.390(4)
C1 C6 1.420(4)
C2 C3 1.384(4)
C2 H2A 0.9300
C3 C4 1.378(4)
C4 C5 1.370(4)
C4 H4A 0.9300
C5 C6 1.396(4)
C6 C7 1.467(4)
C7 C8 1.393(4)
C8 C9 1.379(4)
C8 H8A 0.9300
C9 C10 1.379(4)
C9 H9A 0.9300
C10 C11 1.372(4)
C10 H10A 0.9300
C11 H11A 0.9300
C12 C13 1.400(4)
C12 C17 1.418(4)
C13 C14 1.371(4)
C13 H13A 0.9300
C14 C15 1.377(4)
C15 C16 1.372(4)
C15 H15A 0.9300
C16 C17 1.391(4)
C17 C18 1.471(4)
C18 C19 1.388(4)
C19 C20 1.380(4)
C19 H19A 0.9300
C20 C21 1.378(4)
C20 H20A 0.9300
C21 C22 1.372(4)
C21 H21A 0.9300
C22 H22A 0.9300
C23 C24 1.378(4)
C23 H23A 0.9300
C24 C25 1.389(4)
C24 H24A 0.9300
C25 C26 1.386(4)
C25 C28 1.503(4)
C26 C27 1.381(4)
C26 H26A 0.9300
C27 C33 1.484(4)
C28 H28A 0.9700
C28 H28B 0.9700
C29 C30 1.381(4)
C29 H29A 0.9300
C30 C31 1.383(4)
C30 H30A 0.9300
C31 C32 1.390(4)
C31 C34 1.507(4)
C32 C33 1.380(4)
C32 H32A 0.9300
C34 H34A 0.9700
C34 H34B 0.9700
C35 H35A 0.9700
C35 H35B 0.9700

loop_
_geom_torsion_atom_site_label_1
_geom_torsion_atom_site_label_2
_geom_torsion_atom_site_label_3
_geom_torsion_atom_site_label_4
_geom_torsion
C6 C1 C2 C3 1.2(4)
Ir1 C1 C2 C3 -176.4(2)
C1 C2 C3 F1 177.8(2)
C1 C2 C3 C4 -0.4(4)
F1 C3 C4 C5 -178.5(2)
C2 C3 C4 C5 -0.3(4)
C3 C4 C5 F2 -179.7(2)
C3 C4 C5 C6 0.1(4)
F2 C5 C6 C1 -179.4(2)
C4 C5 C6 C1 0.7(4)
F2 C5 C6 C7 1.2(4)
C4 C5 C6 C7 -178.6(3)
C2 C1 C6 C5 -1.4(4)
Ir1 C1 C6 C5 176.6(2)
C2 C1 C6 C7 178.0(2)
Ir1 C1 C6 C7 -4.0(3)
C11 N1 C7 C8 2.1(4)
Ir1 N1 C7 C8 -178.9(2)
C11 N1 C7 C6 -176.9(2)
Ir1 N1 C7 C6 2.0(3)
C5 C6 C7 N1 -179.3(2)
C1 C6 C7 N1 1.3(3)
C5 C6 C7 C8 1.7(5)
C1 C6 C7 C8 -177.6(3)
N1 C7 C8 C9 -1.3(4)
C6 C7 C8 C9 177.6(3)
C7 C8 C9 C10 -0.4(5)
C8 C9 C10 C11 1.3(5)
C7 N1 C11 C10 -1.2(4)
Ir1 N1 C11 C10 179.9(2)
C9 C10 C11 N1 -0.6(4)
C17 C12 C13 C14 -0.2(4)
Ir1 C12 C13 C14 178.2(2)
C12 C13 C14 F3 -178.9(2)
C12 C13 C14 C15 2.1(4)
F3 C14 C15 C16 179.1(2)
C13 C14 C15 C16 -1.8(4)
C14 C15 C16 F4 179.5(2)
C14 C15 C16 C17 -0.3(4)
F4 C16 C17 C12 -177.9(2)
C15 C16 C17 C12 2.0(4)
F4 C16 C17 C18 2.0(4)
C15 C16 C17 C18 -178.2(3)
C13 C12 C17 C16 -1.6(4)
Ir1 C12 C17 C16 179.8(2)
C13 C12 C17 C18 178.5(2)
Ir1 C12 C17 C18 -0.1(3)
C22 N2 C18 C19 -4.1(4)
Ir1 N2 C18 C19 169.3(2)
C22 N2 C18 C17 177.4(2)
Ir1 N2 C18 C17 -9.1(3)
C16 C17 C18 N2 -173.8(3)
C12 C17 C18 N2 6.1(3)
C16 C17 C18 C19 7.9(5)
C12 C17 C18 C19 -172.2(3)
N2 C18 C19 C20 1.9(4)
C17 C18 C19 C20 -179.9(3)
C18 C19 C20 C21 1.6(5)
C19 C20 C21 C22 -2.8(4)
C18 N2 C22 C21 3.0(4)
Ir1 N2 C22 C21 -169.8(2)
C20 C21 C22 N2 0.5(5)
C27 N3 C23 C24 -0.9(4)
Ir1 N3 C23 C24 177.8(2)
N3 C23 C24 C25 1.9(4)
C23 C24 C25 C26 -0.5(4)
C23 C24 C25 C28 -179.1(3)
C24 C25 C26 C27 -1.7(4)
C28 C25 C26 C27 176.8(3)
C23 N3 C27 C26 -1.5(4)
Ir1 N3 C27 C26 179.7(2)
C23 N3 C27 C33 174.3(2)
Ir1 N3 C27 C33 -4.5(3)
C25 C26 C27 N3 2.8(4)
C25 C26 C27 C33 -172.5(3)
C26 C25 C28 O1 -157.9(3)
C24 C25 C28 O1 20.6(4)
C33 N4 C29 C30 -2.4(4)
Ir1 N4 C29 C30 170.0(2)
N4 C29 C30 C31 -0.9(4)
C29 C30 C31 C32 3.5(4)
C29 C30 C31 C34 -174.5(3)
C30 C31 C32 C33 -2.9(4)
C34 C31 C32 C33 175.1(3)
C29 N4 C33 C32 2.9(4)
Ir1 N4 C33 C32 -170.1(2)
C29 N4 C33 C27 -177.6(2)
Ir1 N4 C33 C27 9.4(3)
C31 C32 C33 N4 -0.3(4)
C31 C32 C33 C27 -179.8(3)
N3 C27 C33 N4 -3.2(3)
C26 C27 C33 N4 172.4(3)
N3 C27 C33 C32 176.3(3)
C26 C27 C33 C32 -8.1(4)
C30 C31 C34 O2 8.5(4)
C32 C31 C34 O2 -169.5(3)
